data_4332122
loop_
_publ_author_name
'Ovcharenko, Victor'
'Fursova, Elena'
'Romanenko, Galina'
'Eremenko, Igor'
'Tretyakov, Evgeny'
'Ikorskii, Vladimir'

_publ_section_title
;
 Synthesis, Structure, and Magnetic Properties of (6&#x2212;9)-Nuclear
 Ni(II) Trimethylacetates and Their Heterospin Complexes with Nitroxides
;
_journal_issue 14
_journal_name_full 'Inorganic Chemistry'
_journal_page_first 5338
_journal_page_last 5350
_journal_paper_doi 10.1021/ic0522028
_journal_volume 45
_journal_year 2006
_chemical_formula_sum 'C68 H140 Ni7 O34.5'
_chemical_formula_weight 1920.77
_chemical_name_systematic
; 
 ? 
;
_space_group_IT_number 19
_symmetry_cell_setting orthorhombic
_symmetry_space_group_name_Hall 'P 2ac 2ab'
_symmetry_space_group_name_H-M 'P 21 21 21'
_atom_sites_solution_hydrogens geom
_atom_sites_solution_primary direct
_atom_sites_solution_secondary difmap
_audit_creation_method SHELXL-97
_cell_angle_alpha 90.00
_cell_angle_beta 90.00
_cell_angle_gamma 90.00
_cell_formula_units_Z 4
_cell_length_a 15.1272(8)
_cell_length_b 26.9340(15)
_cell_length_c 27.2743(16)
_cell_measurement_reflns_used 6391
_cell_measurement_temperature 298(2)
_cell_measurement_theta_max 23.08
_cell_measurement_theta_min 2.15
_cell_volume 11112.5(11)
_computing_cell_refinement 'Bruker SMART'
_computing_data_collection 'Bruker SMART'
_computing_data_reduction 'Bruker SAINT'
_computing_molecular_graphics 'Bruker SHELXTL'
_computing_publication_material 'Bruker SHELXTL'
_computing_structure_refinement 'SHELXL-97 (Sheldrick, 1997)'
_computing_structure_solution 'SHELXS-97 (Sheldrick, 1990)'
_diffrn_ambient_temperature 298(2)
_diffrn_measured_fraction_theta_full 0.997
_diffrn_measured_fraction_theta_max 0.997
_diffrn_measurement_device_type 'CCD area detector'
_diffrn_measurement_method 'phi and omega scans'
_diffrn_radiation_monochromator graphite
_diffrn_radiation_source 'fine-focus sealed tube'
_diffrn_radiation_type MoK\a
_diffrn_radiation_wavelength 0.71073
_diffrn_reflns_av_R_equivalents 0.0593
_diffrn_reflns_av_sigmaI/netI 0.0693
_diffrn_reflns_limit_h_max 10
_diffrn_reflns_limit_h_min -16
_diffrn_reflns_limit_k_max 29
_diffrn_reflns_limit_k_min -29
_diffrn_reflns_limit_l_max 29
_diffrn_reflns_limit_l_min -30
_diffrn_reflns_number 48730
_diffrn_reflns_theta_full 23.32
_diffrn_reflns_theta_max 23.32
_diffrn_reflns_theta_min 1.49
_exptl_absorpt_coefficient_mu 1.223
_exptl_absorpt_correction_type none
_exptl_crystal_density_diffrn 1.148
_exptl_crystal_density_meas 0
_exptl_crystal_density_method 'not measured'
_exptl_crystal_F_000 4080
_refine_diff_density_max 0.851
_refine_diff_density_min -0.470
_refine_diff_density_rms 0.127
_refine_ls_abs_structure_details 'Flack H D (1983), Acta Cryst. A39, 876-881'
_refine_ls_abs_structure_Flack 0.014(16)
_refine_ls_extinction_coef 0.00038(5)
_refine_ls_extinction_expression Fc^*^=kFc[1+0.001xFc^2^\l^3^/sin(2\q)]^-1/4^
_refine_ls_extinction_method SHELXL
_refine_ls_goodness_of_fit_ref 0.937
_refine_ls_hydrogen_treatment mixed
_refine_ls_matrix_type full
_refine_ls_number_parameters 1138
_refine_ls_number_reflns 16038
_refine_ls_number_restraints 5
_refine_ls_restrained_S_all 0.937
_refine_ls_R_factor_all 0.0691
_refine_ls_R_factor_gt 0.0543
_refine_ls_shift/su_max 9.453
_refine_ls_shift/su_mean 0.164
_refine_ls_structure_factor_coef Fsqd
_refine_ls_weighting_details 'calc w=1/[\s^2^(Fo^2^)+(0.1000P)^2^+0.0000P] where P=(Fo^2^+2Fc^2^)/3'
_refine_ls_weighting_scheme calc
_refine_ls_wR_factor_gt 0.1417
_refine_ls_wR_factor_ref 0.1486
_reflns_number_gt 12476
_reflns_number_total 16038
_reflns_threshold_expression >2sigma(I)
_cod_data_source_file ic0522028sup1.cif
_cod_data_source_block Ni7_RT
_cod_depositor_comments
;
The following automatic conversions were performed:

'_symmetry_cell_setting' value 'Orthorhombic' changed to
'orthorhombic' according to
/home/saulius/struct/CIF-dictionaries/cif_core.dic dictionary named
'cif_core.dic' version 2.4.2 from 2011-04-26.

Automatic conversion script
Id: cif_fix_values 1891 2012-01-12 08:04:46Z andrius 
;
_cod_original_sg_symbol_H-M P2(1)2(1)2(1)
_cod_original_formula_sum 'C68 H140 Ni7 O34.50'
_cod_database_code 4332122

loop_
_symmetry_equiv_pos_as_xyz
'x, y, z'
'-x+1/2, -y, z+1/2'
'x+1/2, -y+1/2, -z'
'-x, y+1/2, -z+1/2'

loop_
_atom_site_label
_atom_site_type_symbol
_atom_site_fract_x
_atom_site_fract_y
_atom_site_fract_z
_atom_site_U_iso_or_equiv
_atom_site_adp_type
_atom_site_occupancy
_atom_site_symmetry_multiplicity
_atom_site_calc_flag
_atom_site_refinement_flags
Ni1 Ni 0.88032(4) -0.14690(2) 0.28790(2) 0.04519(18) Uani 1 1 d .
Ni2 Ni 0.74300(4) -0.18283(2) 0.21964(3) 0.04400(17) Uani 1 1 d .
Ni3 Ni 0.99128(4) -0.12390(2) 0.21378(3) 0.04473(18) Uani 1 1 d .
Ni4 Ni 0.77890(4) -0.05420(2) 0.27585(2) 0.04539(18) Uani 1 1 d .
Ni5 Ni 0.86436(4) -0.15728(2) 0.13850(2) 0.04345(18) Uani 1 1 d .
Ni6 Ni 0.90264(5) -0.02840(2) 0.19517(2) 0.04386(18) Uani 1 1 d .
Ni7 Ni 0.68506(5) -0.06765(2) 0.15387(3) 0.04668(18) Uani 1 1 d .
O1 O 0.9250(2) -0.09178(12) 0.15634(12) 0.0432(9) Uani 1 1 d .
O2 O 0.7518(2) -0.12873(12) 0.27085(12) 0.0445(9) Uani 1 1 d .
O3 O 0.8807(2) -0.17550(12) 0.21286(13) 0.0437(9) Uani 1 1 d .
O4 O 0.9099(2) -0.07542(12) 0.25745(12) 0.0429(9) Uani 1 1 d .
O5 O 0.7389(2) -0.13757(12) 0.15886(12) 0.0438(9) Uani 1 1 d .
O6 O 0.7685(2) -0.03674(12) 0.20308(12) 0.0442(9) Uani 1 1 d .
O1W O 0.7618(3) -0.04648(14) 0.09273(13) 0.0581(11) Uani 1 1 d .
H1WA H 0.7885 -0.0707 0.0822 0.033(13) Uiso 1 1 calc R
O2W O 0.5876(2) -0.08401(14) 0.20504(14) 0.0579(11) Uani 1 1 d .
H2WA H 0.6003 -0.0712 0.2314 0.066(19) Uiso 1 1 calc R
O11 O 0.6177(3) -0.00103(14) 0.14193(18) 0.0771(14) Uani 1 1 d .
C11 C 0.6178(5) 0.0380(3) 0.1625(3) 0.083(2) Uani 1 1 d .
O12 O 0.6715(4) 0.04712(19) 0.1960(2) 0.134(2) Uani 1 1 d .
C12 C 0.5478(5) 0.0779(3) 0.1479(3) 0.088(2) Uani 1 1 d .
C13 C 0.5517(9) 0.0886(4) 0.0947(4) 0.193(6) Uani 1 1 d .
H13A H 0.5081 0.1132 0.0865 0.15(3) Uiso 1 1 calc R
H13B H 0.5400 0.0587 0.0766 0.37(9) Uiso 1 1 calc R
H13C H 0.6094 0.1008 0.0864 2.0(9) Uiso 1 1 calc R
C14 C 0.4580(7) 0.0617(5) 0.1558(6) 0.213(7) Uani 1 1 d .
H14A H 0.4180 0.0877 0.1466 0.32(8) Uiso 1 1 calc R
H14B H 0.4498 0.0536 0.1898 0.16(4) Uiso 1 1 calc R
H14C H 0.4466 0.0328 0.1361 0.23(6) Uiso 1 1 calc R
C15 C 0.5653(9) 0.1225(4) 0.1757(5) 0.197(6) Uani 1 1 d .
H15A H 0.5223 0.1474 0.1675 0.14(4) Uiso 1 1 calc R
H15B H 0.6234 0.1346 0.1680 0.19(5) Uiso 1 1 calc R
H15C H 0.5619 0.1153 0.2101 0.13(3) Uiso 1 1 calc R
O21 O 0.5995(3) -0.10239(17) 0.10194(16) 0.0722(13) Uani 1 1 d .
O22 O 0.5300(5) -0.0384(2) 0.0758(3) 0.171(3) Uani 1 1 d .
C21 C 0.5488(6) -0.0875(3) 0.0752(3) 0.092(3) Uani 1 1 d .
C22 C 0.5003(5) -0.1189(3) 0.0367(3) 0.102(3) Uani 1 1 d .
C23 C 0.5197(11) -0.0984(5) -0.0124(4) 0.202(7) Uani 1 1 d .
H23A H 0.5807 -0.1043 -0.0203 0.44(14) Uiso 1 1 calc R
H23B H 0.5083 -0.0634 -0.0124 0.09(2) Uiso 1 1 calc R
H23C H 0.4828 -0.1143 -0.0363 0.35(10) Uiso 1 1 calc R
C24 C 0.4011(7) -0.1168(5) 0.0545(5) 0.177(6) Uani 1 1 d .
H24A H 0.3954 -0.1343 0.0850 0.44(13) Uiso 1 1 calc R
H24B H 0.3638 -0.1320 0.0303 0.8(3) Uiso 1 1 calc R
H24C H 0.3838 -0.0828 0.0589 0.16(4) Uiso 1 1 calc R
C25 C 0.5366(12) -0.1674(4) 0.0337(5) 0.236(8) Uani 1 1 d .
H25A H 0.5253 -0.1849 0.0637 0.7(2) Uiso 1 1 calc R
H25B H 0.5993 -0.1651 0.0285 0.7(2) Uiso 1 1 calc R
H25C H 0.5099 -0.1849 0.0068 0.17(4) Uiso 1 1 calc R
O31 O 0.8900(3) 0.01567(13) 0.13067(14) 0.0575(11) Uani 1 1 d .
C31 C 0.9281(5) 0.0547(2) 0.1203(2) 0.069(2) Uani 1 1 d .
C32 C 0.9079(6) 0.0861(3) 0.0784(3) 0.099(3) Uani 1 1 d .
C33 C 0.8802(14) 0.0558(6) 0.0337(4) 0.348(12) Uani 1 1 d .
H33A H 0.9316 0.0413 0.0188 0.030(13) Uiso 1 1 calc R
H33B H 0.8513 0.0770 0.0105 0.31(10) Uiso 1 1 calc R
H33C H 0.8404 0.0299 0.0437 1.2(4) Uiso 1 1 calc R
O32 O 1.0031(5) 0.0665(2) 0.1407(2) 0.175(3) Uani 1 1 d .
C34 C 0.9550(16) 0.1274(5) 0.0743(6) 0.386(16) Uani 1 1 d .
H34A H 1.0166 0.1191 0.0720 2.0(12) Uiso 1 1 calc R
H34B H 0.9453 0.1479 0.1025 0.18(4) Uiso 1 1 calc R
H34C H 0.9372 0.1450 0.0453 0.31(8) Uiso 1 1 calc R
C35 C 0.8019(11) 0.0870(7) 0.0724(8) 0.372(12) Uani 1 1 d .
H35A H 0.7761 0.1044 0.0996 0.23(7) Uiso 1 1 calc R
H35B H 0.7799 0.0536 0.0716 0.7(2) Uiso 1 1 calc R
H35C H 0.7866 0.1036 0.0424 0.35(10) Uiso 1 1 calc R
O41 O 0.6430(2) -0.03797(14) 0.29051(14) 0.0602(11) Uani 1 1 d .
C41 C 0.6142(5) -0.0107(3) 0.3218(3) 0.088(2) Uani 1 1 d .
C42 C 0.5197(5) -0.0046(5) 0.3324(4) 0.147(4) Uani 1 1 d .
C43 C 0.4921(14) 0.0499(6) 0.3328(8) 0.300(11) Uani 1 1 d .
H43A H 0.4296 0.0522 0.3385 0.44(15) Uiso 1 1 calc R
H43B H 0.5060 0.0647 0.3017 2.0(12) Uiso 1 1 calc R
H43C H 0.5233 0.0671 0.3583 2.0(12) Uiso 1 1 calc R
C44 C 0.5042(11) -0.0011(7) 0.3816(6) 0.552(16) Uani 1 1 d .
H44A H 0.4419 0.0025 0.3873 0.14(3) Uiso 1 1 calc R
H44B H 0.5347 0.0272 0.3946 2.0(11) Uiso 1 1 calc R
H44C H 0.5250 -0.0306 0.3976 0.013(10) Uiso 1 1 calc R
C45 C 0.4643(7) -0.0304(7) 0.2981(5) 0.371(9) Uani 1 1 d .
H45A H 0.4034 -0.0239 0.3056 2.0(11) Uiso 1 1 calc R
H45B H 0.4754 -0.0654 0.3003 0.055(17) Uiso 1 1 calc R
H45C H 0.4771 -0.0191 0.2655 0.17(4) Uiso 1 1 calc R
O42 O 0.6590(4) 0.0182(3) 0.3464(3) 0.271(4) Uani 1 1 d .
O51 O 0.6020(3) -0.18497(14) 0.22406(15) 0.0599(11) Uani 1 1 d .
C51 C 0.5547(4) -0.2217(2) 0.2318(2) 0.0631(18) Uani 1 1 d .
O52 O 0.5862(3) -0.26171(17) 0.2533(2) 0.0895(16) Uani 1 1 d .
C52 C 0.4616(5) -0.2232(3) 0.2182(3) 0.082(2) Uani 1 1 d .
C53 C 0.4203(6) -0.1763(4) 0.2150(6) 0.223(8) Uani 1 1 d .
H53A H 0.4240 -0.1599 0.2461 0.33(10) Uiso 1 1 calc R
H53B H 0.3594 -0.1806 0.2061 0.16(4) Uiso 1 1 calc R
H53C H 0.4496 -0.1566 0.1905 0.14(3) Uiso 1 1 calc R
C54 C 0.4603(8) -0.2484(7) 0.1666(7) 0.381(12) Uani 1 1 d .
H54A H 0.4958 -0.2294 0.1442 0.27(7) Uiso 1 1 calc R
H54B H 0.4007 -0.2499 0.1547 0.11(2) Uiso 1 1 calc R
H54C H 0.4838 -0.2814 0.1691 0.36(10) Uiso 1 1 calc R
C55 C 0.4062(7) -0.2551(5) 0.2514(5) 0.222(7) Uani 1 1 d .
H55A H 0.4026 -0.2400 0.2832 0.18(4) Uiso 1 1 calc R
H55B H 0.4327 -0.2874 0.2543 0.15(4) Uiso 1 1 calc R
H55C H 0.3479 -0.2584 0.2379 0.14(3) Uiso 1 1 calc R
O61 O 0.8454(3) -0.13356(14) 0.06313(14) 0.0583(11) Uani 1 1 d .
C61 C 0.8623(5) -0.1568(2) 0.0265(2) 0.072(2) Uani 1 1 d .
O62 O 0.8593(5) -0.2063(2) 0.0273(2) 0.132(3) Uani 1 1 d .
C62 C 0.8639(6) -0.1371(3) -0.0236(2) 0.078(2) Uani 1 1 d .
C63 C 0.9530(13) -0.1337(9) -0.0343(8) 0.383(15) Uani 1 1 d .
H63A H 0.9793 -0.1661 -0.0327 0.15(3) Uiso 1 1 calc R
H63B H 0.9813 -0.1122 -0.0111 0.24(6) Uiso 1 1 calc R
H63C H 0.9604 -0.1205 -0.0668 0.32(9) Uiso 1 1 calc R
C64 C 0.8475(18) -0.1671(6) -0.0587(5) 0.399(18) Uani 1 1 d .
H64A H 0.7860 -0.1758 -0.0583 0.17(4) Uiso 1 1 calc R
H64B H 0.8826 -0.1965 -0.0549 0.18(5) Uiso 1 1 calc R
H64C H 0.8617 -0.1514 -0.0894 0.19(4) Uiso 1 1 calc R
C65 C 0.8172(15) -0.0874(6) -0.0262(4) 0.354(12) Uani 1 1 d .
H65A H 0.7557 -0.0918 -0.0186 0.41(13) Uiso 1 1 calc R
H65B H 0.8228 -0.0741 -0.0587 0.26(6) Uiso 1 1 calc R
H65C H 0.8433 -0.0650 -0.0031 0.16(4) Uiso 1 1 calc R
O71 O 1.0134(2) -0.15653(12) 0.28058(14) 0.0511(10) Uani 1 1 d .
C71 C 1.0452(5) -0.2013(3) 0.2820(3) 0.087(2) Uani 1 1 d .
O72 O 1.0155(4) -0.23559(19) 0.2546(2) 0.0996(18) Uani 1 1 d .
C72 C 1.1230(6) -0.2102(3) 0.3168(3) 0.110(3) Uani 1 1 d .
C73 C 1.1591(9) -0.2621(4) 0.3093(5) 0.176(5) Uani 1 1 d .
H73A H 1.2072 -0.2677 0.3315 0.21(5) Uiso 1 1 calc R
H73B H 1.1797 -0.2655 0.2762 2.0(7) Uiso 1 1 calc R
H73C H 1.1132 -0.2860 0.3154 0.27(8) Uiso 1 1 calc R
C74 C 1.1878(7) -0.1712(4) 0.3097(5) 0.169(5) Uani 1 1 d .
H74A H 1.1600 -0.1394 0.3139 0.33(9) Uiso 1 1 calc R
H74B H 1.2120 -0.1734 0.2773 0.056(18) Uiso 1 1 calc R
H74C H 1.2344 -0.1748 0.3334 0.10(2) Uiso 1 1 calc R
C75 C 1.0915(7) -0.2014(4) 0.3677(3) 0.143(4) Uani 1 1 d .
H75A H 1.0743 -0.1672 0.3712 0.14(3) Uiso 1 1 calc R
H75B H 1.1382 -0.2087 0.3904 0.11(2) Uiso 1 1 calc R
H75C H 1.0417 -0.2224 0.3744 0.10(3) Uiso 1 1 calc R
O81 O 0.8045(3) 0.01817(14) 0.29189(14) 0.0620(11) Uani 1 1 d .
C81 C 0.8566(4) 0.0467(2) 0.2701(2) 0.0538(16) Uani 1 1 d .
O82 O 0.9003(3) 0.03664(13) 0.23330(15) 0.0599(11) Uani 1 1 d .
C82 C 0.8656(6) 0.0999(2) 0.2927(3) 0.092(3) Uani 1 1 d .
C83 C 0.9423(8) 0.1264(3) 0.2698(5) 0.186(5) Uani 1 1 d .
H83A H 0.9476 0.1590 0.2838 0.32(7) Uiso 1 1 calc R
H83B H 0.9328 0.1292 0.2351 0.22(6) Uiso 1 1 calc R
H83C H 0.9956 0.1081 0.2757 0.27(7) Uiso 1 1 calc R
C84 C 0.7846(8) 0.1296(3) 0.2810(5) 0.180(6) Uani 1 1 d .
H84A H 0.7898 0.1621 0.2951 0.073(18) Uiso 1 1 calc R
H84B H 0.7335 0.1133 0.2942 0.14(3) Uiso 1 1 calc R
H84C H 0.7785 0.1324 0.2460 0.31(9) Uiso 1 1 calc R
C85 C 0.8628(11) 0.0987(4) 0.3445(4) 0.212(8) Uani 1 1 d .
H85A H 0.8680 0.1319 0.3571 0.19(4) Uiso 1 1 calc R
H85B H 0.9107 0.0789 0.3566 0.048(16) Uiso 1 1 calc R
H85C H 0.8077 0.0846 0.3550 0.37(10) Uiso 1 1 calc R
O91 O 1.0709(3) -0.16746(16) 0.17523(15) 0.0695(13) Uani 1 1 d .
C91 C 1.0537(4) -0.1873(2) 0.1353(2) 0.0580(17) Uani 1 1 d .
O92 O 0.9815(3) -0.18455(15) 0.11310(15) 0.0608(11) Uani 1 1 d .
C92 C 1.1267(4) -0.2171(2) 0.1108(3) 0.0692(19) Uani 1 1 d .
C93 C 1.1883(7) -0.2349(5) 0.1490(4) 0.191(5) Uani 1 1 d .
H93A H 1.2350 -0.2536 0.1340 0.17(5) Uiso 1 1 calc R
H93B H 1.1570 -0.2557 0.1718 0.20(5) Uiso 1 1 calc R
H93C H 1.2129 -0.2070 0.1661 0.21(5) Uiso 1 1 calc R
C94 C 1.1712(9) -0.1857(5) 0.0759(5) 0.304(8) Uani 1 1 d .
H94A H 1.2178 -0.2040 0.0603 0.11(3) Uiso 1 1 calc R
H94B H 1.1957 -0.1574 0.0925 0.23(7) Uiso 1 1 calc R
H94C H 1.1298 -0.1747 0.0515 0.15(4) Uiso 1 1 calc R
C95 C 1.0825(8) -0.2627(4) 0.0905(6) 0.300(8) Uani 1 1 d .
H95A H 1.1257 -0.2832 0.0746 0.12(3) Uiso 1 1 calc R
H95B H 1.0380 -0.2531 0.0673 0.22(6) Uiso 1 1 calc R
H95C H 1.0555 -0.2810 0.1168 0.19(5) Uiso 1 1 calc R
O101 O 0.8934(3) -0.11965(16) 0.35541(14) 0.0657(12) Uani 1 1 d .
C101 C 0.8491(4) -0.0866(2) 0.3733(2) 0.0606(18) Uani 1 1 d .
O102 O 0.7903(3) -0.06175(15) 0.35062(14) 0.0663(12) Uani 1 1 d .
C102 C 0.8616(6) -0.0756(3) 0.4283(3) 0.099(3) Uani 1 1 d .
C103 C 0.8347(18) -0.1175(5) 0.4582(4) 0.363(17) Uani 1 1 d .
H10A H 0.7733 -0.1245 0.4525 0.52(15) Uiso 1 1 calc R
H10B H 0.8435 -0.1097 0.4922 0.18(4) Uiso 1 1 calc R
H10C H 0.8694 -0.1461 0.4496 0.12(3) Uiso 1 1 calc R
C104 C 0.7994(7) -0.0322(4) 0.4487(3) 0.137(4) Uani 1 1 d .
H10D H 0.7386 -0.0421 0.4459 0.12(3) Uiso 1 1 calc R
H10E H 0.8089 -0.0026 0.4299 0.12(3) Uiso 1 1 calc R
H10F H 0.8133 -0.0260 0.4825 0.12(3) Uiso 1 1 calc R
C105 C 0.9543(9) -0.0715(8) 0.4362(5) 0.321(12) Uani 1 1 d .
H10G H 0.9831 -0.1009 0.4244 2.0(12) Uiso 1 1 calc R
H10H H 0.9656 -0.0678 0.4706 0.24(5) Uiso 1 1 calc R
H10I H 0.9766 -0.0430 0.4190 0.07(2) Uiso 1 1 calc R
O111 O 0.8186(3) -0.22581(14) 0.11531(15) 0.0619(12) Uani 1 1 d .
C111 C 0.7679(4) -0.2551(2) 0.1387(2) 0.0551(16) Uani 1 1 d .
O112 O 0.7302(3) -0.24478(13) 0.17748(16) 0.0637(12) Uani 1 1 d .
C112 C 0.7536(5) -0.3064(2) 0.1169(3) 0.080(2) Uani 1 1 d .
C113 C 0.6986(13) -0.2983(5) 0.0717(5) 0.306(9) Uani 1 1 d .
H11A H 0.6862 -0.3297 0.0566 0.08(2) Uiso 1 1 calc R
H11B H 0.7304 -0.2776 0.0491 2.0(11) Uiso 1 1 calc R
H11C H 0.6441 -0.2824 0.0806 0.31(9) Uiso 1 1 calc R
C114 C 0.8238(11) -0.3217(4) 0.0914(8) 0.452(14) Uani 1 1 d .
H11D H 0.8718 -0.3284 0.1135 0.069(19) Uiso 1 1 calc R
H11E H 0.8411 -0.2964 0.0686 0.17(4) Uiso 1 1 calc R
H11F H 0.8090 -0.3515 0.0739 0.15(4) Uiso 1 1 calc R
C115 C 0.7005(11) -0.3368(3) 0.1472(6) 0.262(8) Uani 1 1 d .
H11G H 0.7318 -0.3441 0.1770 0.30(9) Uiso 1 1 calc R
H11H H 0.6870 -0.3671 0.1304 0.16(4) Uiso 1 1 calc R
H11I H 0.6465 -0.3197 0.1549 0.27(7) Uiso 1 1 calc R
O121 O 1.0954(3) -0.07872(15) 0.22268(18) 0.0723(13) Uani 1 1 d .
O122 O 1.0360(3) -0.01148(14) 0.18928(17) 0.0653(12) Uani 1 1 d .
C121 C 1.1018(4) -0.0367(3) 0.2052(3) 0.075(2) Uani 1 1 d .
C122 C 1.1934(6) -0.0153(4) 0.2014(5) 0.148(5) Uani 1 1 d .
C123 C 1.2045(8) 0.0192(7) 0.1677(8) 0.380(13) Uani 1 1 d .
H12A H 1.2646 0.0307 0.1685 0.18(4) Uiso 1 1 calc R
H12B H 1.1653 0.0465 0.1741 0.10(2) Uiso 1 1 calc R
H12C H 1.1918 0.0055 0.1360 0.20(5) Uiso 1 1 calc R
C124 C 1.2058(13) 0.0158(8) 0.2442(11) 0.74(2) Uani 1 1 d .
H12D H 1.2636 0.0304 0.2432 0.58(19) Uiso 1 1 calc R
H12E H 1.2000 -0.0039 0.2733 0.24(6) Uiso 1 1 calc R
H12F H 1.1620 0.0416 0.2444 0.14(3) Uiso 1 1 calc R
C125 C 1.2644(6) -0.0486(5) 0.2096(6) 0.223(7) Uani 1 1 d .
H12G H 1.3194 -0.0310 0.2069 0.10(2) Uiso 1 1 calc R
H12H H 1.2624 -0.0747 0.1857 0.23(6) Uiso 1 1 calc R
H12I H 1.2594 -0.0626 0.2419 0.15(4) Uiso 1 1 calc R
O131 O 0.8592(3) -0.21418(14) 0.31758(16) 0.0671(13) Uani 1 1 d .
C131 C 0.8001(4) -0.2442(2) 0.3074(2) 0.0576(17) Uani 1 1 d .
O132 O 0.7420(3) -0.23552(14) 0.27499(15) 0.0557(11) Uani 1 1 d .
C132 C 0.8025(5) -0.2936(2) 0.3343(3) 0.083(2) Uani 1 1 d .
C133 C 0.7205(7) -0.3207(3) 0.3308(5) 0.192(5) Uani 1 1 d .
H13D H 0.7066 -0.3265 0.2969 0.27(7) Uiso 1 1 calc R
H13E H 0.6740 -0.3018 0.3457 0.21(6) Uiso 1 1 calc R
H13F H 0.7264 -0.3519 0.3474 0.44(10) Uiso 1 1 calc R
C134 C 0.8364(8) -0.2859(4) 0.3859(4) 0.165(5) Uani 1 1 d .
H13G H 0.8387 -0.3173 0.4026 0.15(3) Uiso 1 1 calc R
H13H H 0.7974 -0.2639 0.4032 0.16(4) Uiso 1 1 calc R
H13I H 0.8945 -0.2717 0.3847 0.09(2) Uiso 1 1 calc R
C135 C 0.8755(7) -0.3230(3) 0.3101(5) 0.152(5) Uani 1 1 d .
H13J H 0.8588 -0.3308 0.2771 0.14(4) Uiso 1 1 calc R
H13K H 0.8852 -0.3531 0.3281 0.12(3) Uiso 1 1 calc R
H13L H 0.9288 -0.3036 0.3099 0.15(4) Uiso 1 1 calc R
O1X O 0.2507(19) 0.0223(18) 0.960(2) 0.71(4) Uani 0.50 1 d P
C1X C 0.931(2) 0.1719(9) 0.8969(15) 0.32(2) Uani 0.50 1 d PD
C2X C 0.995(3) 0.2161(11) 0.9024(9) 0.56(3) Uani 0.50 1 d PD
C3X C 0.9986(16) 0.2399(16) 0.9537(12) 0.47(4) Uani 0.50 1 d PD
C4X C 1.0886(17) 0.2213(9) 0.9362(19) 0.52(4) Uani 0.50 1 d PD
C5X C 1.1420(17) 0.2690(12) 0.9461(15) 0.57(4) Uani 0.50 1 d PD
C6X C 1.230(2) 0.2590(12) 0.9720(13) 0.27(2) Uani 0.50 1 d PD

loop_
_atom_site_aniso_label
_atom_site_aniso_U_11
_atom_site_aniso_U_22
_atom_site_aniso_U_33
_atom_site_aniso_U_23
_atom_site_aniso_U_13
_atom_site_aniso_U_12
Ni1 0.0435(4) 0.0480(4) 0.0441(4) -0.0001(3) -0.0026(3) 0.0020(3)
Ni2 0.0404(4) 0.0412(3) 0.0504(4) -0.0041(3) 0.0006(3) -0.0019(3)
Ni3 0.0390(4) 0.0486(4) 0.0465(4) -0.0015(3) -0.0021(3) 0.0004(3)
Ni4 0.0454(4) 0.0454(4) 0.0453(4) -0.0071(3) -0.0007(3) 0.0009(3)
Ni5 0.0421(4) 0.0427(3) 0.0456(4) -0.0062(3) -0.0016(3) -0.0001(3)
Ni6 0.0441(4) 0.0419(3) 0.0456(4) -0.0029(3) -0.0041(3) -0.0028(3)
Ni7 0.0440(4) 0.0449(4) 0.0511(4) -0.0074(3) -0.0089(3) 0.0029(3)
O1 0.044(2) 0.0418(18) 0.043(2) -0.0045(16) -0.0019(17) -0.0001(17)
O2 0.0424(19) 0.0424(18) 0.049(2) -0.0016(16) 0.0009(17) -0.0044(17)
O3 0.0374(18) 0.0449(18) 0.049(2) -0.0038(17) 0.0005(17) -0.0031(16)
O4 0.0422(19) 0.0398(17) 0.047(2) -0.0018(16) -0.0055(17) 0.0016(17)
O5 0.042(2) 0.0413(18) 0.048(2) 0.0019(16) 0.0036(17) 0.0047(17)
O6 0.044(2) 0.0477(19) 0.040(2) -0.0033(16) -0.0066(16) -0.0049(17)
O1W 0.061(2) 0.063(2) 0.050(2) -0.0054(19) -0.008(2) 0.009(2)
O2W 0.047(2) 0.065(2) 0.061(3) -0.008(2) -0.005(2) 0.0027(19)
O11 0.088(3) 0.046(2) 0.097(3) -0.009(2) -0.003(3) 0.018(2)
C11 0.088(5) 0.074(5) 0.087(5) -0.003(4) -0.004(4) 0.007(4)
O12 0.150(5) 0.082(3) 0.169(5) -0.050(3) -0.081(4) 0.034(4)
C12 0.082(5) 0.068(4) 0.115(6) -0.003(4) 0.005(5) 0.024(4)
C13 0.282(15) 0.149(8) 0.148(10) 0.039(7) -0.054(10) 0.109(9)
C14 0.122(9) 0.221(13) 0.295(18) 0.078(13) 0.044(11) 0.082(10)
C15 0.189(13) 0.149(9) 0.251(15) -0.081(10) -0.048(11) 0.055(10)
O21 0.061(3) 0.092(3) 0.064(3) -0.007(2) -0.029(2) 0.005(3)
O22 0.188(6) 0.126(5) 0.201(7) -0.012(5) -0.121(5) 0.055(5)
C21 0.087(5) 0.098(6) 0.091(6) -0.016(5) -0.021(5) 0.003(5)
C22 0.088(5) 0.125(6) 0.092(5) -0.026(5) -0.044(4) -0.025(5)
C23 0.312(19) 0.188(12) 0.104(9) 0.024(8) -0.069(11) -0.039(13)
C24 0.104(8) 0.192(11) 0.236(14) -0.042(11) -0.028(9) -0.035(9)
C25 0.38(2) 0.110(8) 0.216(13) -0.082(8) -0.125(14) 0.031(11)
O31 0.062(3) 0.051(2) 0.060(2) 0.0076(18) -0.012(2) -0.008(2)
C31 0.082(5) 0.058(4) 0.068(4) 0.008(3) -0.016(4) -0.023(4)
C32 0.122(6) 0.066(4) 0.110(6) 0.036(4) -0.030(5) -0.031(5)
C33 0.65(3) 0.320(18) 0.073(8) 0.013(10) 0.015(15) 0.25(2)
O32 0.225(6) 0.157(5) 0.144(5) 0.079(4) -0.101(5) -0.133(5)
C34 0.77(5) 0.149(10) 0.239(16) 0.117(11) -0.16(2) -0.154(19)
C35 0.232(14) 0.45(2) 0.44(3) 0.27(2) 0.087(17) 0.236(15)
O41 0.049(2) 0.072(2) 0.059(2) -0.015(2) 0.005(2) 0.005(2)
C41 0.062(5) 0.109(5) 0.091(5) -0.035(5) -0.008(4) 0.025(4)
C42 0.062(5) 0.269(12) 0.112(7) -0.083(8) 0.026(5) 0.024(7)
C43 0.30(2) 0.241(15) 0.36(3) 0.039(17) 0.01(2) 0.169(15)
C44 0.38(2) 0.86(4) 0.42(3) -0.42(3) 0.283(18) -0.42(2)
C45 0.074(7) 0.70(2) 0.336(14) -0.411(15) 0.018(8) 0.020(12)
O42 0.068(4) 0.395(8) 0.351(8) -0.322(7) -0.013(5) 0.020(5)
O51 0.043(2) 0.063(2) 0.074(3) 0.001(2) 0.000(2) -0.001(2)
C51 0.055(4) 0.064(4) 0.070(4) 0.005(3) 0.002(3) -0.017(3)
O52 0.071(3) 0.075(3) 0.123(4) 0.031(3) -0.007(3) -0.016(3)
C52 0.058(4) 0.086(5) 0.103(6) 0.011(4) 0.000(4) -0.013(4)
C53 0.068(6) 0.123(8) 0.48(2) 0.073(12) -0.098(10) -0.021(6)
C54 0.078(7) 0.60(3) 0.46(2) -0.33(2) -0.114(11) 0.016(14)
C55 0.080(7) 0.250(12) 0.337(18) 0.176(12) 0.018(9) -0.053(8)
O61 0.071(3) 0.056(2) 0.048(2) -0.0070(19) 0.000(2) 0.010(2)
C61 0.102(5) 0.052(4) 0.063(4) -0.006(3) -0.005(4) 0.005(4)
O62 0.220(7) 0.104(4) 0.072(4) -0.027(3) 0.006(4) 0.009(5)
C62 0.111(6) 0.077(4) 0.047(4) -0.012(3) 0.006(4) -0.004(4)
C63 0.24(2) 0.56(4) 0.34(3) 0.26(3) 0.05(2) 0.07(3)
C64 0.89(6) 0.199(15) 0.112(11) 0.024(11) -0.15(2) -0.13(3)
C65 0.69(3) 0.308(16) 0.062(7) 0.080(9) 0.069(13) 0.28(2)
O71 0.051(2) 0.0439(19) 0.058(2) 0.0047(18) 0.002(2) 0.0126(18)
C71 0.076(5) 0.095(5) 0.090(5) -0.018(5) 0.012(4) -0.022(4)
O72 0.102(4) 0.087(3) 0.110(4) 0.005(3) 0.001(3) 0.011(3)
C72 0.098(6) 0.103(6) 0.129(7) 0.024(5) -0.056(5) 0.025(5)
C73 0.179(11) 0.146(9) 0.203(12) 0.014(8) -0.092(9) 0.060(9)
C74 0.129(7) 0.173(10) 0.204(11) 0.061(8) -0.107(8) -0.025(8)
C75 0.140(8) 0.211(11) 0.079(6) 0.021(7) -0.021(6) 0.076(9)
O81 0.070(3) 0.055(2) 0.062(3) -0.012(2) 0.006(2) -0.005(2)
C81 0.060(4) 0.042(3) 0.060(4) -0.007(3) -0.004(3) 0.005(3)
O82 0.072(3) 0.048(2) 0.059(3) -0.0117(18) 0.000(2) -0.015(2)
C82 0.129(6) 0.058(4) 0.090(5) -0.032(4) 0.018(5) -0.030(4)
C83 0.175(10) 0.092(5) 0.292(15) -0.095(7) 0.101(10) -0.078(6)
C84 0.137(9) 0.076(6) 0.326(18) -0.058(8) -0.035(11) 0.031(6)
C85 0.42(2) 0.108(7) 0.103(8) -0.057(6) 0.057(11) -0.047(12)
O91 0.062(3) 0.089(3) 0.058(3) -0.014(2) 0.000(2) 0.021(2)
C91 0.060(4) 0.058(3) 0.057(4) 0.005(3) 0.019(3) 0.002(3)
O92 0.049(2) 0.071(3) 0.062(3) -0.020(2) -0.003(2) 0.012(2)
C92 0.051(4) 0.083(4) 0.073(4) -0.018(4) 0.006(3) 0.019(4)
C93 0.163(8) 0.259(11) 0.150(9) -0.060(9) -0.010(9) 0.160(9)
C94 0.302(12) 0.226(13) 0.386(17) 0.112(13) 0.282(12) 0.150(12)
C95 0.124(9) 0.215(9) 0.56(2) -0.285(11) -0.071(13) 0.073(8)
O101 0.066(3) 0.085(3) 0.046(2) -0.014(2) -0.004(2) 0.021(2)
C101 0.064(4) 0.070(4) 0.048(4) 0.004(3) -0.001(3) -0.010(4)
O102 0.080(3) 0.076(3) 0.044(2) -0.013(2) 0.006(2) 0.006(3)
C102 0.115(6) 0.120(6) 0.062(5) -0.014(4) -0.025(5) 0.024(6)
C103 0.87(5) 0.120(9) 0.096(9) 0.026(8) -0.103(19) -0.072(19)
C104 0.159(10) 0.159(9) 0.092(7) -0.028(7) -0.021(7) 0.056(8)
C105 0.151(11) 0.70(4) 0.114(9) -0.184(15) -0.043(8) 0.031(19)
O111 0.068(3) 0.053(2) 0.064(3) -0.018(2) 0.001(2) -0.005(2)
C111 0.060(4) 0.047(3) 0.059(4) -0.008(3) 0.003(3) -0.011(3)
O112 0.070(3) 0.048(2) 0.073(3) -0.016(2) 0.014(2) -0.005(2)
C112 0.094(5) 0.055(4) 0.090(5) -0.023(4) 0.017(4) -0.005(4)
C113 0.49(2) 0.164(10) 0.267(16) -0.071(11) -0.199(17) -0.117(15)
C114 0.256(19) 0.158(8) 0.94(4) -0.337(14) 0.22(2) -0.083(11)
C115 0.374(19) 0.085(6) 0.326(16) -0.116(8) 0.192(15) -0.105(9)
O121 0.053(2) 0.058(2) 0.105(3) 0.017(2) -0.024(2) -0.011(2)
O122 0.047(2) 0.059(2) 0.090(3) 0.008(2) -0.007(2) -0.016(2)
C121 0.051(4) 0.075(4) 0.100(5) 0.002(4) -0.020(4) -0.017(4)
C122 0.062(5) 0.113(6) 0.270(13) 0.075(8) -0.020(7) -0.029(5)
C123 0.091(8) 0.44(2) 0.61(4) 0.30(2) -0.063(15) -0.151(12)
C124 0.214(19) 0.50(2) 1.49(7) -0.68(3) -0.30(3) 0.04(2)
C125 0.054(6) 0.197(11) 0.42(2) 0.156(14) -0.008(9) -0.023(7)
O131 0.056(3) 0.059(2) 0.086(3) 0.024(2) -0.009(2) 0.000(2)
C131 0.045(4) 0.052(3) 0.075(4) 0.002(3) 0.008(3) -0.006(3)
O132 0.047(2) 0.056(2) 0.064(3) 0.007(2) -0.007(2) -0.0067(19)
C132 0.078(5) 0.056(4) 0.115(6) 0.038(4) -0.013(5) -0.007(4)
C133 0.122(8) 0.126(6) 0.328(15) 0.150(8) -0.077(9) -0.049(7)
C134 0.206(12) 0.137(7) 0.151(9) 0.082(7) -0.069(8) -0.068(9)
C135 0.128(9) 0.057(5) 0.269(15) 0.035(7) 0.014(9) 0.021(6)
O1X 0.29(2) 0.85(7) 0.97(10) -0.18(7) -0.24(4) 0.41(3)
C1X 0.39(5) 0.15(2) 0.41(5) 0.14(3) 0.19(4) 0.04(3)
C2X 0.60(7) 0.55(5) 0.52(5) 0.42(4) 0.38(5) 0.41(5)
C3X 0.40(7) 0.42(7) 0.59(10) 0.18(7) 0.20(7) -0.12(6)
C4X 0.45(7) 0.32(3) 0.78(9) 0.38(4) 0.29(7) 0.25(4)
C5X 0.59(8) 0.71(9) 0.41(6) 0.34(6) 0.30(6) 0.47(7)
C6X 0.32(4) 0.15(2) 0.33(5) 0.04(3) 0.18(4) 0.03(3)

loop_
_atom_type_symbol
_atom_type_description
_atom_type_scat_dispersion_real
_atom_type_scat_dispersion_imag
_atom_type_scat_source
C C 0.0033 0.0016 'International Tables Vol C Tables 4.2.6.8 and 6.1.1.4'
H H 0.0000 0.0000 'International Tables Vol C Tables 4.2.6.8 and 6.1.1.4'
O O 0.0106 0.0060 'International Tables Vol C Tables 4.2.6.8 and 6.1.1.4'
Ni Ni 0.3393 1.1124 'International Tables Vol C Tables 4.2.6.8 and 6.1.1.4'

loop_
_geom_angle_atom_site_label_1
_geom_angle_atom_site_label_2
_geom_angle_atom_site_label_3
_geom_angle
O101 Ni1 O131 88.61(18)
O101 Ni1 O71 92.26(16)
O131 Ni1 O71 94.69(16)
O101 Ni1 O2 102.41(15)
O131 Ni1 O2 98.93(15)
O71 Ni1 O2 160.14(14)
O101 Ni1 O4 90.36(15)
O131 Ni1 O4 177.01(16)
O71 Ni1 O4 82.54(13)
O2 Ni1 O4 84.03(13)
O101 Ni1 O3 174.06(15)
O131 Ni1 O3 93.43(16)
O71 Ni1 O3 82.02(13)
O2 Ni1 O3 82.80(13)
O4 Ni1 O3 87.32(12)
O101 Ni1 Ni3 123.08(13)
O131 Ni1 Ni3 127.40(13)
O71 Ni1 Ni3 48.87(10)
O2 Ni1 Ni3 111.32(10)
O4 Ni1 Ni3 51.24(9)
O3 Ni1 Ni3 51.57(9)
O101 Ni1 Ni4 80.94(12)
O131 Ni1 Ni4 136.50(13)
O71 Ni1 Ni4 127.61(10)
O2 Ni1 Ni4 44.11(9)
O4 Ni1 Ni4 45.98(9)
O3 Ni1 Ni4 101.26(9)
Ni3 Ni1 Ni4 92.62(3)
O101 Ni1 Ni2 140.66(13)
O131 Ni1 Ni2 81.18(13)
O71 Ni1 Ni2 126.23(11)
O2 Ni1 Ni2 43.19(9)
O4 Ni1 Ni2 101.36(9)
O3 Ni1 Ni2 45.27(8)
Ni3 Ni1 Ni2 92.32(3)
Ni4 Ni1 Ni2 80.86(2)
O2 Ni2 O112 170.65(15)
O2 Ni2 O5 97.56(13)
O112 Ni2 O5 91.59(15)
O2 Ni2 O132 89.47(15)
O112 Ni2 O132 81.34(16)
O5 Ni2 O132 172.77(14)
O2 Ni2 O3 85.85(13)
O112 Ni2 O3 97.00(15)
O5 Ni2 O3 84.46(13)
O132 Ni2 O3 97.79(14)
O2 Ni2 O51 92.65(15)
O112 Ni2 O51 85.10(16)
O5 Ni2 O51 91.79(15)
O132 Ni2 O51 86.17(15)
O3 Ni2 O51 175.74(14)
O2 Ni2 Ni1 44.12(10)
O112 Ni2 Ni1 133.77(13)
O5 Ni2 Ni1 109.58(10)
O132 Ni2 Ni1 76.71(11)
O3 Ni2 Ni1 47.70(9)
O51 Ni2 Ni1 132.49(11)
O2 Ni2 Ni5 107.95(10)
O112 Ni2 Ni5 80.05(12)
O5 Ni2 Ni5 43.80(9)
O132 Ni2 Ni5 135.17(11)
O3 Ni2 Ni5 45.29(10)
O51 Ni2 Ni5 131.93(12)
Ni1 Ni2 Ni5 87.64(3)
O91 Ni3 O121 86.92(19)
O91 Ni3 O1 98.12(16)
O121 Ni3 O1 102.72(16)
O91 Ni3 O71 96.79(16)
O121 Ni3 O71 91.41(17)
O1 Ni3 O71 159.93(14)
O91 Ni3 O4 177.43(16)
O121 Ni3 O4 90.80(16)
O1 Ni3 O4 83.54(13)
O71 Ni3 O4 82.06(13)
O91 Ni3 O3 94.75(16)
O121 Ni3 O3 173.40(17)
O1 Ni3 O3 83.39(13)
O71 Ni3 O3 82.06(14)
O4 Ni3 O3 87.38(13)
O91 Ni3 Ni1 129.70(13)
O121 Ni3 Ni1 122.49(15)
O1 Ni3 Ni1 111.41(10)
O71 Ni3 Ni1 48.53(10)
O4 Ni3 Ni1 50.93(9)
O3 Ni3 Ni1 51.96(9)
O91 Ni3 Ni6 134.58(13)
O121 Ni3 Ni6 81.27(12)
O1 Ni3 Ni6 43.74(9)
O71 Ni3 Ni6 127.02(10)
O4 Ni3 Ni6 46.02(9)
O3 Ni3 Ni6 101.89(9)
Ni1 Ni3 Ni6 92.67(3)
O91 Ni3 Ni5 81.13(13)
O121 Ni3 Ni5 141.26(14)
O1 Ni3 Ni5 43.89(9)
O71 Ni3 Ni5 126.42(10)
O4 Ni3 Ni5 101.40(9)
O3 Ni3 Ni5 45.33(9)
Ni1 Ni3 Ni5 92.67(3)
Ni6 Ni3 Ni5 81.38(2)
O6 Ni4 O81 90.17(15)
O6 Ni4 O102 172.37(15)
O81 Ni4 O102 82.28(16)
O6 Ni4 O2 98.34(13)
O81 Ni4 O2 171.39(15)
O102 Ni4 O2 89.19(15)
O6 Ni4 O4 84.51(13)
O81 Ni4 O4 97.52(15)
O102 Ni4 O4 97.45(15)
O2 Ni4 O4 84.69(13)
O6 Ni4 O41 93.46(14)
O81 Ni4 O41 86.97(16)
O102 Ni4 O41 85.15(16)
O2 Ni4 O41 91.17(14)
O4 Ni4 O41 175.07(14)
O6 Ni4 Ni1 110.05(9)
O81 Ni4 Ni1 133.47(12)
O102 Ni4 Ni1 76.24(12)
O2 Ni4 Ni1 44.23(10)
O4 Ni4 Ni1 46.58(9)
O41 Ni4 Ni1 130.70(11)
O6 Ni4 Ni6 43.63(10)
O81 Ni4 Ni6 79.35(12)
O102 Ni4 Ni6 134.80(13)
O2 Ni4 Ni6 107.77(10)
O4 Ni4 Ni6 45.55(9)
O41 Ni4 Ni6 134.10(11)
Ni1 Ni4 Ni6 87.30(3)
O92 Ni5 O5 172.26(15)
O92 Ni5 O1 90.09(15)
O5 Ni5 O1 97.34(13)
O92 Ni5 O111 82.29(16)
O5 Ni5 O111 90.22(15)
O1 Ni5 O111 172.22(16)
O92 Ni5 O3 98.14(15)
O5 Ni5 O3 84.70(13)
O1 Ni5 O3 85.36(13)
O111 Ni5 O3 97.24(15)
O92 Ni5 O61 84.22(16)
O5 Ni5 O61 93.32(14)
O1 Ni5 O61 91.76(14)
O111 Ni5 O61 85.92(16)
O3 Ni5 O61 176.27(13)
O92 Ni5 Ni3 77.34(11)
O5 Ni5 Ni3 109.59(10)
O1 Ni5 Ni3 43.99(9)
O111 Ni5 Ni3 134.57(12)
O3 Ni5 Ni3 47.41(9)
O61 Ni5 Ni3 130.91(11)
O92 Ni5 Ni2 135.23(12)
O5 Ni5 Ni2 44.09(9)
O1 Ni5 Ni2 107.52(10)
O111 Ni5 Ni2 79.25(12)
O3 Ni5 Ni2 45.26(9)
O61 Ni5 Ni2 134.01(11)
Ni3 Ni5 Ni2 87.37(3)
O1 Ni6 O82 171.36(16)
O1 Ni6 O6 97.31(13)
O82 Ni6 O6 91.33(15)
O1 Ni6 O122 88.97(15)
O82 Ni6 O122 82.40(17)
O6 Ni6 O122 173.43(15)
O1 Ni6 O4 84.68(13)
O82 Ni6 O4 96.06(14)
O6 Ni6 O4 84.36(13)
O122 Ni6 O4 98.21(15)
O1 Ni6 O31 93.00(14)
O82 Ni6 O31 86.62(15)
O6 Ni6 O31 93.40(14)
O122 Ni6 O31 84.30(16)
O4 Ni6 O31 176.54(14)
O1 Ni6 Ni3 44.11(10)
O82 Ni6 Ni3 132.14(12)
O6 Ni6 Ni3 109.65(9)
O122 Ni6 Ni3 76.25(11)
O4 Ni6 Ni3 46.92(9)
O31 Ni6 Ni3 132.03(11)
O1 Ni6 Ni4 107.08(10)
O82 Ni6 Ni4 79.17(12)
O6 Ni6 Ni4 43.44(9)
O122 Ni6 Ni4 136.17(13)
O4 Ni6 Ni4 45.58(10)
O31 Ni6 Ni4 133.27(11)
Ni3 Ni6 Ni4 87.41(3)
O6 Ni7 O5 94.94(13)
O6 Ni7 O11 93.11(16)
O5 Ni7 O11 171.94(16)
O6 Ni7 O2W 94.84(15)
O5 Ni7 O2W 92.42(14)
O11 Ni7 O2W 86.60(17)
O6 Ni7 O1W 94.01(14)
O5 Ni7 O1W 94.70(14)
O11 Ni7 O1W 85.02(17)
O2W Ni7 O1W 168.12(15)
O6 Ni7 O21 178.16(16)
O5 Ni7 O21 83.25(15)
O11 Ni7 O21 88.70(18)
O2W Ni7 O21 85.55(16)
O1W Ni7 O21 85.85(16)
Ni6 O1 Ni3 92.15(14)
Ni6 O1 Ni5 140.46(18)
Ni3 O1 Ni5 92.13(13)
Ni2 O2 Ni4 139.75(18)
Ni2 O2 Ni1 92.69(14)
Ni4 O2 Ni1 91.67(14)
Ni5 O3 Ni2 89.45(13)
Ni5 O3 Ni3 87.27(12)
Ni2 O3 Ni3 145.25(16)
Ni5 O3 Ni1 145.16(16)
Ni2 O3 Ni1 87.03(12)
Ni3 O3 Ni1 76.47(11)
Ni6 O4 Ni4 88.87(13)
Ni6 O4 Ni1 146.65(17)
Ni4 O4 Ni1 87.43(13)
Ni6 O4 Ni3 87.07(13)
Ni4 O4 Ni3 145.85(17)
Ni1 O4 Ni3 77.83(11)
Ni5 O5 Ni7 125.90(16)
Ni5 O5 Ni2 92.11(13)
Ni7 O5 Ni2 127.42(17)
Ni7 O6 Ni4 126.68(17)
Ni7 O6 Ni6 126.32(17)
Ni4 O6 Ni6 92.93(13)
C11 O11 Ni7 133.1(5)
O11 C11 O12 121.3(7)
O11 C11 C12 119.1(7)
O12 C11 C12 119.6(6)
C13 C12 C14 104.0(10)
C13 C12 C15 110.2(9)
C14 C12 C15 110.4(10)
C13 C12 C11 110.9(7)
C14 C12 C11 113.1(8)
C15 C12 C11 108.3(8)
C21 O21 Ni7 133.0(5)
O21 C21 O22 118.9(7)
O21 C21 C22 124.6(8)
O22 C21 C22 116.6(7)
C25 C22 C21 111.3(8)
C25 C22 C24 114.8(11)
C21 C22 C24 102.9(8)
C25 C22 C23 102.3(10)
C21 C22 C23 108.6(8)
C24 C22 C23 116.9(10)
C31 O31 Ni6 128.6(4)
O31 C31 O32 121.1(6)
O31 C31 C32 125.4(6)
O32 C31 C32 112.2(6)
C34 C32 C31 116.1(10)
C34 C32 C33 122.0(11)
C31 C32 C33 112.1(7)
C34 C32 C35 120.9(13)
C31 C32 C35 107.3(9)
C33 C32 C35 69.8(12)
C41 O41 Ni4 127.1(4)
O41 C41 O42 124.8(7)
O41 C41 C42 124.1(7)
O42 C41 C42 110.9(7)
C44 C42 C43 83.2(12)
C44 C42 C45 125.0(12)
C43 C42 C45 108.0(13)
C44 C42 C41 111.6(10)
C43 C42 C41 112.1(12)
C45 C42 C41 112.6(8)
C51 O51 Ni2 127.4(4)
O51 C51 O52 121.4(6)
O51 C51 C52 122.5(6)
O52 C51 C52 116.2(6)
C53 C52 C51 114.7(7)
C53 C52 C55 107.6(9)
C51 C52 C55 113.7(7)
C53 C52 C54 109.1(11)
C51 C52 C54 104.7(7)
C55 C52 C54 106.7(10)
C61 O61 Ni5 127.1(4)
O61 C61 O62 119.8(6)
O61 C61 C62 125.9(6)
O62 C61 C62 112.3(6)
C64 C62 C61 117.7(9)
C64 C62 C65 115.6(12)
C61 C62 C65 111.0(7)
C64 C62 C63 94.0(15)
C61 C62 C63 103.8(11)
C65 C62 C63 112.8(13)
C71 O71 Ni1 118.7(4)
C71 O71 Ni3 119.1(4)
Ni1 O71 Ni3 82.61(13)
O71 C71 O72 121.7(7)
O71 C71 C72 116.7(7)
O72 C71 C72 121.5(7)
C75 C72 C74 103.0(9)
C75 C72 C71 107.9(7)
C74 C72 C71 108.9(7)
C75 C72 C73 113.0(9)
C74 C72 C73 114.1(9)
C71 C72 C73 109.7(8)
C81 O81 Ni4 127.3(4)
O81 C81 O82 126.2(5)
O81 C81 C82 115.4(5)
O82 C81 C82 118.3(6)
C81 O82 Ni6 127.9(4)
C85 C82 C84 101.6(10)
C85 C82 C83 116.8(10)
C84 C82 C83 106.8(8)
C85 C82 C81 111.7(7)
C84 C82 C81 109.5(7)
C83 C82 C81 109.8(7)
C91 O91 Ni3 126.4(4)
O91 C91 O92 125.6(6)
O91 C91 C92 117.5(6)
O92 C91 C92 117.0(6)
C91 O92 Ni5 128.0(4)
C93 C92 C94 111.2(9)
C93 C92 C95 105.9(9)
C94 C92 C95 116.3(10)
C93 C92 C91 108.7(6)
C94 C92 C91 108.7(7)
C95 C92 C91 105.7(7)
C101 O101 Ni1 125.9(4)
O101 C101 O102 125.0(6)
O101 C101 C102 117.8(6)
O102 C101 C102 117.2(6)
C101 O102 Ni4 126.3(4)
C103 C102 C101 111.2(8)
C103 C102 C104 102.0(10)
C101 C102 C104 114.1(7)
C103 C102 C105 104.5(14)
C101 C102 C105 106.5(8)
C104 C102 C105 118.0(10)
C111 O111 Ni5 127.0(4)
O112 C111 O111 124.6(5)
O112 C111 C112 118.4(5)
O111 C111 C112 117.0(6)
C111 O112 Ni2 128.7(4)
C114 C112 C115 125.2(9)
C114 C112 C111 111.9(8)
C115 C112 C111 112.2(7)
C114 C112 C113 93.4(12)
C115 C112 C113 104.4(11)
C111 C112 C113 105.6(7)
C121 O121 Ni3 125.0(4)
C121 O122 Ni6 127.8(4)
O121 C121 O122 123.8(6)
O121 C121 C122 116.8(7)
O122 C121 C122 119.3(6)
C125 C122 C123 117.3(12)
C125 C122 C124 98.1(13)
C123 C122 C124 97.9(15)
C125 C122 C121 116.4(8)
C123 C122 C121 115.8(10)
C124 C122 C121 106.6(13)
C131 O131 Ni1 127.9(4)
O131 C131 O132 122.4(5)
O131 C131 C132 116.6(6)
O132 C131 C132 121.0(6)
C131 O132 Ni2 129.0(4)
C133 C132 C135 109.6(8)
C133 C132 C131 113.0(7)
C135 C132 C131 105.4(6)
C133 C132 C134 115.0(9)
C135 C132 C134 103.3(8)
C131 C132 C134 109.8(6)
C1X C2X C3X 115(3)
C1X C2X C4X 130(3)
C3X C2X C4X 56.0(14)
C4X C3X C2X 67(2)
C3X C4X C5X 98(2)
C3X C4X C6X 120(3)
C5X C4X C6X 33.4(15)
C3X C4X C2X 56.8(13)
C5X C4X C2X 127(2)
C6X C4X C2X 160(2)
C6X C5X C4X 113(3)
C5X C6X C4X 33.6(15)

loop_
_geom_bond_atom_site_label_1
_geom_bond_atom_site_label_2
_geom_bond_distance
Ni1 O101 1.992(4)
Ni1 O131 2.010(4)
Ni1 O71 2.040(4)
Ni1 O2 2.058(3)
Ni1 O4 2.144(3)
Ni1 O3 2.187(3)
Ni1 Ni3 2.6995(10)
Ni1 Ni4 2.9489(9)
Ni1 Ni2 2.9525(9)
Ni2 O2 2.023(3)
Ni2 O112 2.036(4)
Ni2 O5 2.058(3)
Ni2 O132 2.072(4)
Ni2 O3 2.100(3)
Ni2 O51 2.137(4)
Ni2 Ni5 2.9565(10)
Ni3 O91 1.983(4)
Ni3 O121 2.005(4)
Ni3 O1 2.051(3)
Ni3 O71 2.050(4)
Ni3 O4 2.154(3)
Ni3 O3 2.175(3)
Ni3 Ni6 2.9447(9)
Ni3 Ni5 2.9514(9)
Ni4 O6 2.046(3)
Ni4 O81 2.035(4)
Ni4 O102 2.056(4)
Ni4 O2 2.053(3)
Ni4 O4 2.123(4)
Ni4 O41 2.139(4)
Ni4 Ni6 2.9714(10)
Ni5 O92 2.040(4)
Ni5 O5 2.048(3)
Ni5 O1 2.047(3)
Ni5 O111 2.070(4)
Ni5 O3 2.101(3)
Ni5 O61 2.172(4)
Ni6 O1 2.037(3)
Ni6 O82 2.038(4)
Ni6 O6 2.053(3)
Ni6 O122 2.075(4)
Ni6 O4 2.122(3)
Ni6 O31 2.131(4)
Ni7 O6 2.022(3)
Ni7 O5 2.056(3)
Ni7 O11 2.089(4)
Ni7 O2W 2.077(4)
Ni7 O1W 2.110(4)
Ni7 O21 2.134(4)
O11 C11 1.193(8)
C11 O12 1.246(9)
C11 C12 1.561(10)
C12 C13 1.483(13)
C12 C14 1.443(13)
C12 C15 1.444(12)
O21 C21 1.133(9)
O22 C21 1.352(10)
C21 C22 1.536(11)
C22 C25 1.417(14)
C22 C24 1.578(14)
C22 C23 1.478(13)
O31 C31 1.232(7)
C31 O32 1.303(9)
C31 C32 1.453(10)
C32 C34 1.326(16)
C32 C33 1.524(16)
C32 C35 1.612(18)
O41 C41 1.207(8)
C41 O42 1.230(9)
C41 C42 1.468(11)
C42 C44 1.365(17)
C42 C43 1.525(18)
C42 C45 1.436(14)
O51 C51 1.240(7)
C51 O52 1.315(7)
C51 C52 1.457(9)
C52 C53 1.412(12)
C52 C55 1.504(12)
C52 C54 1.563(17)
O61 C61 1.208(7)
C61 O62 1.332(8)
C61 C62 1.465(9)
C62 C64 1.278(14)
C62 C65 1.513(15)
C62 C63 1.383(19)
O71 C71 1.299(8)
C71 O72 1.270(9)
C71 C72 1.531(11)
C72 C75 1.487(12)
C72 C74 1.451(12)
C72 C73 1.514(13)
O81 C81 1.250(7)
C81 O82 1.232(7)
C81 C82 1.567(8)
C82 C85 1.415(12)
C82 C84 1.498(13)
C82 C83 1.499(13)
O91 C91 1.241(7)
C91 O92 1.251(7)
C91 C92 1.518(8)
C92 C93 1.478(12)
C92 C94 1.442(13)
C92 C95 1.506(12)
O101 C101 1.216(7)
C101 O102 1.275(7)
C101 C102 1.539(9)
C102 C103 1.452(15)
C102 C104 1.600(12)
C102 C105 1.423(15)
O111 C111 1.273(7)
C111 O112 1.234(7)
C111 C112 1.518(8)
C112 C114 1.334(16)
C112 C115 1.415(14)
C112 C113 1.502(16)
O121 C121 1.233(8)
O122 C121 1.280(8)
C121 C122 1.504(11)
C122 C125 1.417(13)
C122 C123 1.318(18)
C122 C124 1.45(2)
O131 C131 1.238(7)
C131 O132 1.268(7)
C131 C132 1.518(9)
C132 C133 1.442(12)
C132 C135 1.510(12)
C132 C134 1.513(12)
C1X C2X 1.541(19)
C2X C3X 1.540(19)
C2X C4X 1.69(5)
C3X C4X 1.526(19)
C4X C5X 1.54(2)
C4X C6X 2.56(5)
C5X C6X 1.532(19)
